data_1530672
loop_
_publ_author_name
'Saeki, M.'
'Onoda, M.'

_publ_section_title
;
 Preparation of 3s-type Mo.5 Ta.5 S2
;
_journal_name_full 'Journal of the Less-Common Metals'
_journal_page_first 1
_journal_page_last 3
_journal_volume 135
_journal_year 1987
_chemical_formula_sum 'Mo0.5 S2 Ta0.5'
_chemical_name_systematic 'Mo.5 Ta.5 S2'
_space_group_IT_number 160
_symmetry_space_group_name_Hall 'R 3 -2"'
_symmetry_space_group_name_H-M 'R 3 m :H'
_cell_angle_alpha 90
_cell_angle_beta 90
_cell_angle_gamma 120
_cell_formula_units_Z 3
_cell_length_a 3.246
_cell_length_b 3.246
_cell_length_c 18.077
_cell_volume 164.951
_citation_journal_id_ASTM JCOMAH
_cod_data_source_file Saeki_JCOMAH_1987_1464.cif
_cod_data_source_block Mo0.5S2Ta0.5
_cod_original_cell_volume 164.9507
_cod_database_code 1530672

loop_
_symmetry_equiv_pos_as_xyz
x,y,z
-y,x-y,z
-x+y,-x,z
-y,-x,z
x,x-y,z
-x+y,y,z
x+2/3,y+1/3,z+1/3
-y+2/3,x-y+1/3,z+1/3
-x+y+2/3,-x+1/3,z+1/3
-y+2/3,-x+1/3,z+1/3
x+2/3,x-y+1/3,z+1/3
-x+y+2/3,y+1/3,z+1/3
x+1/3,y+2/3,z+2/3
-y+1/3,x-y+2/3,z+2/3
-x+y+1/3,-x+2/3,z+2/3
-y+1/3,-x+2/3,z+2/3
x+1/3,x-y+2/3,z+2/3
-x+y+1/3,y+2/3,z+2/3

loop_
_atom_site_label
_atom_site_type_symbol
_atom_site_fract_x
_atom_site_fract_y
_atom_site_fract_z
_atom_site_occupancy
_atom_site_U_iso_or_equiv
Ta1 Ta+4 0 0 0.167 0.5 0.0
Mo1 Mo+4 0 0 0.167 0.5 0.0
S1 S-2 0 0 0.416 1 0.0
S2 S-2 0 0 0.584 1 0.0
